data_4026896
loop_
_publ_author_name
'Jie Chen'
'Ling Zhou'
'Chong Kiat Tan'
'Ying-Yeung Yeung'

_publ_section_title
;
 An Enantioselective Approach toward 3,4-Dihydroisocoumarin through the
 Bromocyclization of Styrene-type Carboxylic Acids
;
_journal_name_full 'Journal of Organic Chemistry'
_journal_page_first 999
_journal_page_last 1009
_journal_paper_doi 10.1021/jo202221c
_journal_volume 77
_journal_year 2012
_chemical_formula_sum 'C15 H14 O2'
_chemical_formula_weight 226.26
_chemical_name_systematic
; 
 ? 
;
_space_group_IT_number 14
_symmetry_cell_setting monoclinic
_symmetry_space_group_name_Hall '-P 2ybc'
_symmetry_space_group_name_H-M 'P 1 21/c 1'
_atom_sites_solution_hydrogens geom
_atom_sites_solution_primary direct
_atom_sites_solution_secondary difmap
_audit_creation_method SHELXL-97
_cell_angle_alpha 90.00
_cell_angle_beta 96.068(3)
_cell_angle_gamma 90.00
_cell_formula_units_Z 8
_cell_length_a 10.0497(11)
_cell_length_b 9.8620(11)
_cell_length_c 23.217(3)
_cell_measurement_reflns_used 809
_cell_measurement_temperature 100(2)
_cell_measurement_theta_max 27.21
_cell_measurement_theta_min 2.72
_cell_volume 2288.1(5)
_computing_cell_refinement 'Bruker SMART'
_computing_data_collection 'Bruker SMART'
_computing_data_reduction 'Bruker SAINT'
_computing_molecular_graphics 'Bruker SHELXTL'
_computing_publication_material 'Bruker SHELXTL'
_computing_structure_refinement 'SHELXL-97 (Sheldrick, 1997)'
_computing_structure_solution 'SHELXS-97 (Sheldrick, 1990)'
_diffrn_ambient_temperature 100(2)
_diffrn_measured_fraction_theta_full 0.998
_diffrn_measured_fraction_theta_max 0.998
_diffrn_measurement_device_type 'CCD area detector'
_diffrn_measurement_method 'phi and omega scans'
_diffrn_radiation_monochromator graphite
_diffrn_radiation_source 'fine-focus sealed tube'
_diffrn_radiation_type MoK\a
_diffrn_radiation_wavelength 0.71073
_diffrn_reflns_av_R_equivalents 0.0374
_diffrn_reflns_av_sigmaI/netI 0.0441
_diffrn_reflns_limit_h_max 13
_diffrn_reflns_limit_h_min -13
_diffrn_reflns_limit_k_max 12
_diffrn_reflns_limit_k_min -12
_diffrn_reflns_limit_l_max 20
_diffrn_reflns_limit_l_min -30
_diffrn_reflns_number 15835
_diffrn_reflns_theta_full 27.50
_diffrn_reflns_theta_max 27.50
_diffrn_reflns_theta_min 2.04
_exptl_absorpt_coefficient_mu 0.086
_exptl_absorpt_correction_T_max 0.9897
_exptl_absorpt_correction_T_min 0.9664
_exptl_absorpt_correction_type multi-scan
_exptl_absorpt_process_details 'Sadabs, (Sheldrick 2001)'
_exptl_crystal_colour Colourless
_exptl_crystal_density_diffrn 1.314
_exptl_crystal_density_meas ?
_exptl_crystal_description PLATE
_exptl_crystal_F_000 960
_exptl_crystal_size_max 0.40
_exptl_crystal_size_mid 0.32
_exptl_crystal_size_min 0.12
_refine_diff_density_max 0.414
_refine_diff_density_min -0.280
_refine_diff_density_rms 0.065
_refine_ls_extinction_method none
_refine_ls_goodness_of_fit_ref 1.122
_refine_ls_hydrogen_treatment constr
_refine_ls_matrix_type full
_refine_ls_number_parameters 309
_refine_ls_number_reflns 5244
_refine_ls_number_restraints 0
_refine_ls_restrained_S_all 1.122
_refine_ls_R_factor_all 0.0793
_refine_ls_R_factor_gt 0.0641
_refine_ls_shift/su_max 0.001
_refine_ls_shift/su_mean 0.000
_refine_ls_structure_factor_coef Fsqd
_refine_ls_weighting_details 'calc w=1/[\s^2^(Fo^2^)+(0.0639P)^2^+1.1040P] where P=(Fo^2^+2Fc^2^)/3'
_refine_ls_weighting_scheme calc
_refine_ls_wR_factor_gt 0.1423
_refine_ls_wR_factor_ref 0.1498
_reflns_number_gt 4287
_reflns_number_total 5244
_reflns_threshold_expression >2sigma(I)
_cod_data_source_file jo202221c_si_002.cif
_cod_data_source_block b182
_cod_depositor_comments
;
The following automatic conversions were performed:

'_exptl_crystal_density_meas' value 'Not Measured' was changed to '?'
- the value is perceived as not measured.

Automatic conversion script
Id: cif_fix_values 3008 2015-01-20 13:52:24Z robertas 
;
_cod_original_cell_volume 2288.1(4)
_cod_database_code 4026896

loop_
_symmetry_equiv_pos_as_xyz
'x, y, z'
'-x, y+1/2, -z+1/2'
'-x, -y, -z'
'x, -y-1/2, z-1/2'

loop_
_atom_site_label
_atom_site_type_symbol
_atom_site_fract_x
_atom_site_fract_y
_atom_site_fract_z
_atom_site_U_iso_or_equiv
_atom_site_adp_type
_atom_site_occupancy
_atom_site_symmetry_multiplicity
_atom_site_calc_flag
_atom_site_refinement_flags
O1 O -0.06467(12) 0.47341(13) 0.27392(5) 0.0166(3) Uani 1 1 d .
O2 O 0.19487(12) 0.21733(13) 0.25914(6) 0.0172(3) Uani 1 1 d .
H2 H 0.1426 0.1508 0.2586 0.026 Uiso 1 1 calc R
O3 O 0.56498(13) 0.98848(13) 0.21736(5) 0.0175(3) Uani 1 1 d .
O4 O 0.32279(12) 0.71725(13) 0.22909(6) 0.0176(3) Uani 1 1 d .
H4 H 0.3471 0.6417 0.2433 0.026 Uiso 1 1 calc R
C1 C 0.02494(18) 0.39388(18) 0.37018(8) 0.0162(4) Uani 1 1 d .
C2 C 0.0263(2) 0.39499(19) 0.43023(8) 0.0209(4) Uani 1 1 d .
H2A H -0.0470 0.4329 0.4473 0.025 Uiso 1 1 calc R
C3 C 0.1337(2) 0.3412(2) 0.46520(8) 0.0234(4) Uani 1 1 d .
H3 H 0.1347 0.3434 0.5062 0.028 Uiso 1 1 calc R
C4 C 0.2397(2) 0.2841(2) 0.44004(9) 0.0250(4) Uani 1 1 d .
H4A H 0.3138 0.2478 0.4639 0.030 Uiso 1 1 calc R
C5 C 0.23841(19) 0.2798(2) 0.38052(8) 0.0204(4) Uani 1 1 d .
H5 H 0.3107 0.2390 0.3637 0.024 Uiso 1 1 calc R
C6 C 0.13113(18) 0.33518(18) 0.34493(8) 0.0164(4) Uani 1 1 d .
C7 C 0.13109(17) 0.33397(18) 0.27956(8) 0.0148(4) Uani 1 1 d .
H7 H 0.1838 0.4146 0.2691 0.018 Uiso 1 1 calc R
C8 C -0.01174(18) 0.35216(18) 0.24996(8) 0.0150(4) Uani 1 1 d .
H8 H -0.0674 0.2726 0.2592 0.018 Uiso 1 1 calc R
C9 C -0.09349(18) 0.45134(19) 0.33242(8) 0.0174(4) Uani 1 1 d .
H9A H -0.1699 0.3880 0.3323 0.021 Uiso 1 1 calc R
H9B H -0.1201 0.5384 0.3491 0.021 Uiso 1 1 calc R
C10 C -0.01811(17) 0.36794(18) 0.18533(8) 0.0156(4) Uani 1 1 d .
C11 C 0.02675(19) 0.48561(19) 0.16069(8) 0.0191(4) Uani 1 1 d .
H11 H 0.0623 0.5574 0.1849 0.023 Uiso 1 1 calc R
C12 C 0.0201(2) 0.4990(2) 0.10095(8) 0.0228(4) Uani 1 1 d .
H12 H 0.0484 0.5807 0.0844 0.027 Uiso 1 1 calc R
C13 C -0.0282(2) 0.3927(2) 0.06552(8) 0.0228(4) Uani 1 1 d .
H13 H -0.0315 0.4011 0.0246 0.027 Uiso 1 1 calc R
C14 C -0.0713(2) 0.2746(2) 0.08971(8) 0.0242(4) Uani 1 1 d .
H14 H -0.1032 0.2015 0.0654 0.029 Uiso 1 1 calc R
C15 C -0.06804(19) 0.26260(19) 0.14927(8) 0.0190(4) Uani 1 1 d .
H15 H -0.1000 0.1822 0.1656 0.023 Uiso 1 1 calc R
C16 C 0.45183(18) 0.93143(19) 0.12151(8) 0.0181(4) Uani 1 1 d .
C17 C 0.4193(2) 0.9585(2) 0.06267(8) 0.0216(4) Uani 1 1 d .
H17 H 0.4431 1.0430 0.0470 0.026 Uiso 1 1 calc R
C18 C 0.3526(2) 0.8623(2) 0.02706(8) 0.0240(4) Uani 1 1 d .
H18 H 0.3310 0.8808 -0.0130 0.029 Uiso 1 1 calc R
C19 C 0.3172(2) 0.7393(2) 0.04978(8) 0.0234(4) Uani 1 1 d .
H19 H 0.2738 0.6723 0.0251 0.028 Uiso 1 1 calc R
C20 C 0.34515(19) 0.71395(19) 0.10838(8) 0.0192(4) Uani 1 1 d .
H20 H 0.3186 0.6302 0.1239 0.023 Uiso 1 1 calc R
C21 C 0.41181(17) 0.80983(18) 0.14505(8) 0.0155(4) Uani 1 1 d .
C22 C 0.43513(17) 0.78553(18) 0.21000(7) 0.0147(4) Uani 1 1 d .
H22 H 0.5171 0.7287 0.2190 0.018 Uiso 1 1 calc R
C23 C 0.45492(18) 0.92260(18) 0.24106(8) 0.0152(4) Uani 1 1 d .
H23 H 0.3724 0.9786 0.2321 0.018 Uiso 1 1 calc R
C24 C 0.5286(2) 1.0354(2) 0.15920(8) 0.0240(4) Uani 1 1 d .
H24A H 0.6109 1.0599 0.1416 0.029 Uiso 1 1 calc R
H24B H 0.4735 1.1183 0.1605 0.029 Uiso 1 1 calc R
C25 C 0.48555(18) 0.91119(18) 0.30597(8) 0.0155(4) Uani 1 1 d .
C26 C 0.38606(19) 0.9420(2) 0.34124(8) 0.0204(4) Uani 1 1 d .
H26 H 0.3011 0.9725 0.3244 0.024 Uiso 1 1 calc R
C27 C 0.4104(2) 0.9284(2) 0.40103(9) 0.0255(4) Uani 1 1 d .
H27 H 0.3419 0.9491 0.4249 0.031 Uiso 1 1 calc R
C28 C 0.5339(2) 0.8848(2) 0.42580(8) 0.0235(4) Uani 1 1 d .
H28 H 0.5505 0.8756 0.4667 0.028 Uiso 1 1 calc R
C29 C 0.63423(19) 0.85423(19) 0.39087(8) 0.0214(4) Uani 1 1 d .
H29 H 0.7193 0.8246 0.4079 0.026 Uiso 1 1 calc R
C30 C 0.61020(19) 0.86697(19) 0.33130(8) 0.0182(4) Uani 1 1 d .
H30 H 0.6787 0.8456 0.3076 0.022 Uiso 1 1 calc R

loop_
_atom_site_aniso_label
_atom_site_aniso_U_11
_atom_site_aniso_U_22
_atom_site_aniso_U_33
_atom_site_aniso_U_23
_atom_site_aniso_U_13
_atom_site_aniso_U_12
O1 0.0201(6) 0.0162(6) 0.0140(6) 0.0007(5) 0.0038(5) 0.0038(5)
O2 0.0170(6) 0.0146(6) 0.0206(7) -0.0013(5) 0.0043(5) 0.0008(5)
O3 0.0212(7) 0.0173(7) 0.0136(6) 0.0011(5) 0.0006(5) -0.0041(5)
O4 0.0175(6) 0.0154(7) 0.0198(7) 0.0039(5) 0.0014(5) -0.0009(5)
C1 0.0184(9) 0.0141(9) 0.0162(9) -0.0003(7) 0.0028(7) -0.0034(7)
C2 0.0268(10) 0.0187(10) 0.0180(10) -0.0024(7) 0.0058(8) -0.0009(8)
C3 0.0334(11) 0.0240(10) 0.0124(9) 0.0006(7) 0.0011(8) -0.0019(9)
C4 0.0267(10) 0.0255(11) 0.0212(10) 0.0029(8) -0.0046(8) 0.0007(8)
C5 0.0173(9) 0.0212(10) 0.0225(10) -0.0005(8) 0.0012(7) -0.0006(7)
C6 0.0187(9) 0.0138(9) 0.0166(9) -0.0001(7) 0.0015(7) -0.0037(7)
C7 0.0154(8) 0.0137(9) 0.0157(9) -0.0016(7) 0.0031(7) -0.0009(7)
C8 0.0171(9) 0.0123(8) 0.0158(9) 0.0002(7) 0.0031(7) -0.0004(7)
C9 0.0173(9) 0.0209(9) 0.0148(9) -0.0003(7) 0.0050(7) 0.0017(7)
C10 0.0143(8) 0.0168(9) 0.0156(9) 0.0007(7) 0.0013(7) 0.0026(7)
C11 0.0225(9) 0.0175(9) 0.0171(9) -0.0012(7) 0.0018(7) -0.0002(7)
C12 0.0276(10) 0.0209(10) 0.0203(10) 0.0051(8) 0.0044(8) -0.0014(8)
C13 0.0277(10) 0.0292(11) 0.0111(9) 0.0024(8) 0.0000(7) 0.0026(8)
C14 0.0280(11) 0.0242(11) 0.0193(10) -0.0038(8) -0.0026(8) 0.0004(8)
C15 0.0201(9) 0.0165(9) 0.0201(10) 0.0026(7) 0.0002(7) -0.0008(7)
C16 0.0179(9) 0.0193(9) 0.0173(9) -0.0012(7) 0.0027(7) 0.0022(7)
C17 0.0243(10) 0.0232(10) 0.0175(10) 0.0020(8) 0.0029(8) 0.0017(8)
C18 0.0245(10) 0.0340(12) 0.0134(9) -0.0004(8) 0.0018(7) 0.0008(8)
C19 0.0256(10) 0.0252(10) 0.0189(10) -0.0075(8) 0.0003(8) -0.0038(8)
C20 0.0206(9) 0.0171(9) 0.0203(10) -0.0023(7) 0.0041(7) 0.0001(7)
C21 0.0151(8) 0.0143(9) 0.0172(9) -0.0007(7) 0.0020(7) 0.0037(7)
C22 0.0152(8) 0.0136(9) 0.0156(9) 0.0003(7) 0.0022(7) 0.0013(7)
C23 0.0157(8) 0.0138(9) 0.0160(9) 0.0000(7) 0.0020(7) 0.0011(7)
C24 0.0368(11) 0.0180(10) 0.0167(10) 0.0035(8) 0.0008(8) -0.0057(8)
C25 0.0181(9) 0.0130(8) 0.0154(9) 0.0004(7) 0.0019(7) -0.0015(7)
C26 0.0173(9) 0.0227(10) 0.0210(10) 0.0005(8) 0.0010(7) 0.0022(7)
C27 0.0267(11) 0.0295(11) 0.0216(10) -0.0008(8) 0.0083(8) 0.0000(9)
C28 0.0326(11) 0.0242(10) 0.0132(9) 0.0031(8) -0.0006(8) -0.0046(8)
C29 0.0205(9) 0.0191(10) 0.0230(10) 0.0045(8) -0.0042(8) -0.0020(7)
C30 0.0190(9) 0.0172(9) 0.0185(9) 0.0012(7) 0.0022(7) -0.0010(7)

loop_
_atom_type_symbol
_atom_type_description
_atom_type_scat_dispersion_real
_atom_type_scat_dispersion_imag
_atom_type_scat_source
C C 0.0033 0.0016 'International Tables Vol C Tables 4.2.6.8 and 6.1.1.4'
H H 0.0000 0.0000 'International Tables Vol C Tables 4.2.6.8 and 6.1.1.4'
O O 0.0106 0.0060 'International Tables Vol C Tables 4.2.6.8 and 6.1.1.4'

loop_
_geom_angle_atom_site_label_1
_geom_angle_atom_site_label_2
_geom_angle_atom_site_label_3
_geom_angle
C9 O1 C8 111.01(13)
C24 O3 C23 112.00(14)
C2 C1 C6 119.78(17)
C2 C1 C9 120.07(17)
C6 C1 C9 120.11(16)
C3 C2 C1 120.51(18)
C2 C3 C4 119.60(18)
C5 C4 C3 120.48(18)
C4 C5 C6 120.29(18)
C1 C6 C5 119.31(17)
C1 C6 C7 120.24(16)
C5 C6 C7 120.43(17)
O2 C7 C6 112.78(14)
O2 C7 C8 112.23(14)
C6 C7 C8 110.37(15)
O1 C8 C10 108.68(14)
O1 C8 C7 106.83(14)
C10 C8 C7 113.46(15)
O1 C9 C1 112.36(14)
C11 C10 C15 119.13(17)
C11 C10 C8 121.06(16)
C15 C10 C8 119.80(16)
C12 C11 C10 120.49(17)
C11 C12 C13 119.83(18)
C14 C13 C12 120.02(18)
C13 C14 C15 120.15(18)
C14 C15 C10 120.34(18)
C21 C16 C17 120.01(17)
C21 C16 C24 120.58(16)
C17 C16 C24 119.40(17)
C18 C17 C16 120.15(19)
C17 C18 C19 120.03(18)
C20 C19 C18 120.01(18)
C19 C20 C21 120.80(18)
C16 C21 C20 118.91(17)
C16 C21 C22 120.24(16)
C20 C21 C22 120.79(16)
O4 C22 C21 109.81(14)
O4 C22 C23 109.73(14)
C21 C22 C23 109.01(14)
O3 C23 C25 109.32(14)
O3 C23 C22 106.51(14)
C25 C23 C22 113.94(14)
O3 C24 C16 112.97(15)
C26 C25 C30 119.27(17)
C26 C25 C23 119.19(16)
C30 C25 C23 121.52(16)
C27 C26 C25 120.33(18)
C28 C27 C26 120.11(19)
C27 C28 C29 119.96(18)
C30 C29 C28 120.12(18)
C29 C30 C25 120.21(18)

loop_
_geom_bond_atom_site_label_1
_geom_bond_atom_site_label_2
_geom_bond_distance
O1 C9 1.435(2)
O1 C8 1.444(2)
O2 C7 1.422(2)
O3 C24 1.438(2)
O3 C23 1.441(2)
O4 C22 1.425(2)
C1 C2 1.393(3)
C1 C6 1.396(3)
C1 C9 1.512(3)
C2 C3 1.386(3)
C3 C4 1.388(3)
C4 C5 1.381(3)
C5 C6 1.398(3)
C6 C7 1.518(2)
C7 C8 1.535(2)
C8 C10 1.503(2)
C10 C11 1.390(3)
C10 C15 1.394(3)
C11 C12 1.388(3)
C12 C13 1.388(3)
C13 C14 1.383(3)
C14 C15 1.385(3)
C16 C21 1.395(3)
C16 C17 1.396(3)
C16 C24 1.507(3)
C17 C18 1.384(3)
C18 C19 1.384(3)
C19 C20 1.383(3)
C20 C21 1.395(3)
C21 C22 1.520(2)
C22 C23 1.535(2)
C23 C25 1.510(2)
C25 C26 1.391(3)
C25 C30 1.396(3)
C26 C27 1.390(3)
C27 C28 1.380(3)
C28 C29 1.392(3)
C29 C30 1.384(3)

loop_
_geom_hbond_atom_site_label_D
_geom_hbond_atom_site_label_H
_geom_hbond_atom_site_label_A
_geom_hbond_distance_DH
_geom_hbond_distance_HA
_geom_hbond_distance_DA
_geom_hbond_angle_DHA
_geom_hbond_site_symmetry_A
O4 H4 O3 0.84 1.93 2.7588(18) 168.2 2_645
O2 H2 O1 0.84 2.03 2.8063(18) 153.5 2_545
